data_4038502
loop_
_publ_author_name
'Kumar, Neha'
'Agrawal, Abhijeet R.'
'Choudhury, Aditya'
'Zade, Sanjio S.'

_publ_section_title
;
 The Effect of Base and Nucleophile on the Nucleophilic Substitution of
 Methoxytropone Derivatives: An Easy Access to 4- and 5-Substituted
 Multifunctional Azulenes.
;
_journal_name_full 'The Journal of organic chemistry'
_journal_paper_doi 10.1021/acs.joc.0c00951
_journal_year 2020
_chemical_formula_moiety 'C22 H13 N3'
_chemical_formula_sum 'C22 H13 N3'
_chemical_formula_weight 319.35
_space_group_crystal_system monoclinic
_space_group_IT_number 14
_space_group_name_Hall '-P 2ybc'
_space_group_name_H-M_alt 'P 1 21/c 1'
_atom_sites_solution_hydrogens geom
_atom_sites_solution_primary dual
_audit_creation_date 2019-12-10
_audit_creation_method
;
Olex2 1.2
(compiled 2018.05.29 svn.r3508 for OlexSys, GUI svn.r5506)
;
_cell_angle_alpha 90
_cell_angle_beta 93.2830(10)
_cell_angle_gamma 90
_cell_formula_units_Z 16
_cell_length_a 23.9762(3)
_cell_length_b 11.8933(2)
_cell_length_c 22.7987(3)
_cell_measurement_reflns_used 26046
_cell_measurement_temperature 100.00(10)
_cell_measurement_theta_max 66.1600
_cell_measurement_theta_min 2.7310
_cell_volume 6490.52(16)
_computing_cell_refinement 'CrysAlisPro 1.171.38.46 (Rigaku OD, 2015)'
_computing_data_collection 'CrysAlisPro 1.171.38.46 (Rigaku OD, 2015)'
_computing_data_reduction 'CrysAlisPro 1.171.38.46 (Rigaku OD, 2015)'
_computing_molecular_graphics 'Olex2 (Dolomanov et al., 2009)'
_computing_publication_material 'Olex2 (Dolomanov et al., 2009)'
_computing_structure_refinement 'ShelXL (Sheldrick, 2015)'
_computing_structure_solution 'ShelXT (Sheldrick, 2015)'
_diffrn_ambient_environment N~2~
_diffrn_ambient_temperature 100.00(10)
_diffrn_detector 'CCD plate'
_diffrn_detector_area_resol_mean 7.9580
_diffrn_detector_type Eos
_diffrn_measured_fraction_theta_full 0.995
_diffrn_measured_fraction_theta_max 0.995
_diffrn_measurement_details
;
List of Runs (angles in degrees, time in seconds):

  # Type    Start    End  Width  t~exp~   \w     \q     \k     \f   Frames
--------------------------------------------------------------------------
  1  \w    -29.00 108.00   1.00    2.00    --   26.33  38.00-120.00  137
  2  \w    -12.00 102.00   1.00    2.00    --   26.33  57.00   0.00  114
  3  \w      1.00  81.00   1.00    2.00    --   26.33 -99.00  60.00   80
  4  \w     25.00  52.00   1.00    2.82    --  108.00 -21.00 -30.00   27
  5  \w     30.00 144.00   1.00    2.82    --   67.17  61.00-180.00  114
  6  \w     12.00 116.00   1.00    2.82    --   67.17-111.00 120.00  104
  7  \w    100.00 153.00   1.00    2.82    --   67.17 111.00 -30.00   53
  8  \w     57.00 150.00   1.00    2.82    --   67.17 178.00-150.00   93
  9  \w    100.00 153.00   1.00    2.82    --   67.17 111.00-180.00   53
 10  \w    100.00 153.00   1.00    2.82    --   67.17 111.00 120.00   53
 11  \w    100.00 153.00   1.00    2.82    --   67.17 111.00  30.00   53
 12  \w    100.00 153.00   1.00    2.82    --   67.17 111.00 150.00   53
 13  \w     21.00 113.00   1.00    2.82    --  108.00-104.00  30.00   92
 14  \w     21.00 113.00   1.00    2.82    --  108.00-104.00  90.00   92
 15  \w     28.00 158.00   1.00    2.82    --  108.00 -43.00  60.00  130
 16  \w     69.00 178.00   1.00    2.82    --  108.00  54.00 120.00  109
 17  \w    101.00 178.00   1.00    2.82    --  108.00 104.00 150.00   77
 18  \w     24.00 117.00   1.00    2.82    --  108.00-116.00 -90.09   93
 19  \w     21.00 113.00   1.00    2.82    --  108.00-104.00   0.00   92
 20  \w     21.00 113.00   1.00    2.82    --  108.00-104.00 -30.00   92
 21  \w    101.00 178.00   1.00    2.82    --  108.00 104.00  90.00   77
 22  \w     71.00 178.00   1.00    2.82    --  108.00  65.00-180.00  107
 23  \w     86.00 178.00   1.00    2.82    --  108.00 138.00  30.00   92
 24  \w     66.00 178.00   1.00    2.82    --  108.00  75.00-143.58  112
 25  \w     67.00 178.00   1.00    2.82    --  108.00  73.00 -66.22  111
 26  \w     69.00 178.00   1.00    2.82    --  108.00  69.00 155.72  109
 27  \w     28.00 158.00   1.00    2.82    --  108.00 -43.00 -60.00  130
 28  \w     66.00 178.00   1.00    2.82    --  108.00  74.00-150.06  112
 29  \w     25.00 178.00   1.00    2.82    --  108.00  21.00 -60.00  153
 30  \w     69.00 178.00   1.00    2.82    --  108.00  54.00-120.00  109
 31  \w     69.00 178.00   1.00    2.82    --  108.00  54.00 -30.00  109
 32  \w     21.00 113.00   1.00    2.82    --  108.00-104.00 120.00   92
 33  \w     25.00 174.00   1.00    2.82    --  108.00 -21.00 -30.00  149
 34  \w    130.00 174.00   1.00    2.82    --  108.00 -21.00 -30.00   44
;
_diffrn_measurement_device 'four-circle diffractometer'
_diffrn_measurement_device_type 'SuperNova, Dual, Cu at zero, Eos'
_diffrn_measurement_method '\w scans'
_diffrn_orient_matrix_type 'CrysAlisPro convention (1999,Acta A55,543-557)'
_diffrn_orient_matrix_UB_11 -0.0118587000
_diffrn_orient_matrix_UB_12 0.0092206000
_diffrn_orient_matrix_UB_13 0.0655154000
_diffrn_orient_matrix_UB_21 0.0494363000
_diffrn_orient_matrix_UB_22 -0.0792804000
_diffrn_orient_matrix_UB_23 0.0157143000
_diffrn_orient_matrix_UB_31 0.0394984000
_diffrn_orient_matrix_UB_32 0.1020340000
_diffrn_orient_matrix_UB_33 0.0062295000
_diffrn_radiation_monochromator mirror
_diffrn_radiation_probe x-ray
_diffrn_radiation_type CuK\a
_diffrn_radiation_wavelength 1.54184
_diffrn_reflns_av_R_equivalents 0.0293
_diffrn_reflns_av_unetI/netI 0.0200
_diffrn_reflns_Laue_measured_fraction_full 0.995
_diffrn_reflns_Laue_measured_fraction_max 0.995
_diffrn_reflns_limit_h_max 28
_diffrn_reflns_limit_h_min -28
_diffrn_reflns_limit_k_max 14
_diffrn_reflns_limit_k_min -14
_diffrn_reflns_limit_l_max 27
_diffrn_reflns_limit_l_min -26
_diffrn_reflns_number 59031
_diffrn_reflns_point_group_measured_fraction_full 0.995
_diffrn_reflns_point_group_measured_fraction_max 0.995
_diffrn_reflns_theta_full 66.286
_diffrn_reflns_theta_max 66.286
_diffrn_reflns_theta_min 3.884
_diffrn_source 'micro-focus sealed X-ray tube'
_diffrn_source_type 'SuperNova (Cu) X-ray Source'
_exptl_absorpt_coefficient_mu 0.618
_exptl_absorpt_correction_T_max 1.00000
_exptl_absorpt_correction_T_min 0.96260
_exptl_absorpt_correction_type multi-scan
_exptl_absorpt_process_details
;
CrysAlisPro 1.171.38.46 (Rigaku Oxford Diffraction, 2015)
Empirical absorption correction using spherical harmonics,
 implemented in SCALE3 ABSPACK scaling algorithm.
;
_exptl_crystal_colour orange
_exptl_crystal_density_diffrn 1.307
_exptl_crystal_description block
_exptl_crystal_F_000 2656
_exptl_crystal_size_max 0.4
_exptl_crystal_size_mid 0.15
_exptl_crystal_size_min 0.1
_refine_diff_density_max 0.253
_refine_diff_density_min -0.266
_refine_diff_density_rms 0.044
_refine_ls_extinction_method none
_refine_ls_goodness_of_fit_ref 1.145
_refine_ls_hydrogen_treatment constr
_refine_ls_matrix_type full
_refine_ls_number_parameters 901
_refine_ls_number_reflns 11323
_refine_ls_number_restraints 0
_refine_ls_restrained_S_all 1.145
_refine_ls_R_factor_all 0.0569
_refine_ls_R_factor_gt 0.0536
_refine_ls_shift/su_max 0.000
_refine_ls_shift/su_mean 0.000
_refine_ls_structure_factor_coef Fsqd
_refine_ls_weighting_details 'w=1/[\s^2^(Fo^2^)+(0.0387P)^2^+6.1313P] where P=(Fo^2^+2Fc^2^)/3'
_refine_ls_weighting_scheme calc
_refine_ls_wR_factor_gt 0.1351
_refine_ls_wR_factor_ref 0.1370
_reflns_Friedel_coverage 0.000
_reflns_number_gt 10415
_reflns_number_total 11323
_reflns_threshold_expression 'I > 2\s(I)'
_cod_data_source_file jo0c00951_si_002.cif
_cod_data_source_block npcnaz
_cod_database_code 4038502
_shelx_shelxl_version_number 2016/6
_chemical_oxdiff_formula 'C H N'
_shelx_space_group_comment
;
The symmetry employed for this shelxl refinement is uniquely defined
by the following loop, which should always be used as a source of
symmetry information in preference to the above space-group names.
They are only intended as comments.
;
_reflns_odcompleteness_completeness 97.76
_reflns_odcompleteness_iscentric 1
_reflns_odcompleteness_theta 66.97
_olex2_refinement_description
;
1. Fixed Uiso
 At 1.2 times of:
  All C(H) groups, All N(H,H) groups
2.a Aromatic/amide H refined with riding coordinates:
 C019(H019), C01A(H01A), C01D(H01D), C01J(H01J), C01K(H01K), C01M(H01M),
 C01Q(H01Q), C01R(H01R), C01S(H01S), C01T(H01T), C01V(H01V), C01W(H01W),
 C01X(H01X), C01Y(H01Y), C01Z(H01Z), C020(H020), C021(H021), C022(H022),
 C023(H023), C024(H024), C025(H025), C026(H026), C027(H027), C028(H028),
 C029(H029), C02A(H02A), C02B(H02B), C02C(H02C), C02D(H02D), C02E(H02E),
 C02F(H02F), C02G(H02G), C02H(H02H), C02I(H02I), C02J(H02J), C02K(H02K),
 C02L(H02L), C02M(H02M), C02N(H02N), C02O(H02O), C02P(H02P), C02Q(H02Q),
 C02R(H02R), C02S(H02S)
2.b X=CH2 refined with riding coordinates:
 N001(H00A,H00B), N002(H00C,H00D), N003(H00E,H00F), N004(H00G,H00H)
;
_olex2_date_sample_data_collection 2019-12-10
_olex2_submission_special_instructions 'No special instructions were received'
_oxdiff_exptl_absorpt_empirical_details
;
Empirical correction (ABSPACK) includes:
- Absorption correction using spherical harmonics
- Frame scaling
;
_oxdiff_exptl_absorpt_empirical_full_max 1.255
_oxdiff_exptl_absorpt_empirical_full_min 0.881

loop_
_space_group_symop_operation_xyz
'x, y, z'
'-x, y+1/2, -z+1/2'
'-x, -y, -z'
'x, -y-1/2, z-1/2'

loop_
_atom_site_label
_atom_site_type_symbol
_atom_site_fract_x
_atom_site_fract_y
_atom_site_fract_z
_atom_site_U_iso_or_equiv
_atom_site_adp_type
_atom_site_occupancy
_atom_site_site_symmetry_order
_atom_site_calc_flag
_atom_site_refinement_flags_posn
_atom_site_refinement_flags_adp
_atom_site_refinement_flags_occupancy
_atom_site_disorder_assembly
_atom_site_disorder_group
N001 N 0.01099(7) 0.96608(14) 0.25505(8) 0.0281(4) Uani 1 1 d . . . . .
H00A H -0.005901 1.028796 0.247879 0.034 Uiso 1 1 calc R . . . .
H00B H -0.006200 0.903556 0.248251 0.034 Uiso 1 1 calc R . . . .
N002 N 0.48847(7) 0.37754(15) 0.74603(8) 0.0304(4) Uani 1 1 d . . . . .
H00C H 0.506320 0.440249 0.748270 0.036 Uiso 1 1 calc R . . . .
H00D H 0.505789 0.315428 0.753573 0.036 Uiso 1 1 calc R . . . .
N003 N 0.25973(7) 0.57801(15) 0.52195(8) 0.0300(4) Uani 1 1 d . . . . .
H00E H 0.242092 0.515057 0.519669 0.036 Uiso 1 1 calc R . . . .
H00F H 0.242089 0.639979 0.514984 0.036 Uiso 1 1 calc R . . . .
N004 N 0.23707(7) 1.07903(15) 0.51287(7) 0.0295(4) Uani 1 1 d . . . . .
H00G H 0.254181 1.016403 0.519614 0.035 Uiso 1 1 calc R . . . .
H00H H 0.253901 1.141633 0.520524 0.035 Uiso 1 1 calc R . . . .
N005 N 0.17977(7) 0.77759(15) 0.48988(8) 0.0325(4) Uani 1 1 d . . . . .
N006 N 0.06883(8) 1.26674(14) 0.27264(8) 0.0328(4) Uani 1 1 d . . . . .
N007 N 0.44733(7) 0.08631(15) 0.73897(8) 0.0315(4) Uani 1 1 d . . . . .
N008 N 0.05069(7) 0.67540(15) 0.27760(8) 0.0319(4) Uani 1 1 d . . . . .
N009 N 0.19900(7) 1.36894(15) 0.48854(9) 0.0337(4) Uani 1 1 d . . . . .
N00A N 0.42986(7) 0.67690(15) 0.71872(9) 0.0350(4) Uani 1 1 d . . . . .
N00B N 0.30224(7) 0.86966(16) 0.52508(9) 0.0346(4) Uani 1 1 d . . . . .
N00C N 0.31864(8) 0.27904(17) 0.54482(9) 0.0387(5) Uani 1 1 d . . . . .
C00D C 0.40012(8) 0.27866(16) 0.72484(8) 0.0224(4) Uani 1 1 d . . . . .
C00E C 0.09677(8) 0.86903(16) 0.29052(8) 0.0230(4) Uani 1 1 d . . . . .
C00F C 0.15069(8) 1.02494(16) 0.31393(8) 0.0240(4) Uani 1 1 d . . . . .
C00G C 0.34431(8) 0.43253(17) 0.70148(8) 0.0249(4) Uani 1 1 d . . . . .
C00H C 0.15060(8) 0.90113(16) 0.31261(8) 0.0229(4) Uani 1 1 d . . . . .
C00I C 0.18990(8) 0.70729(17) 0.31218(9) 0.0242(4) Uani 1 1 d . . . . .
C00J C 0.09780(8) 1.14440(17) 0.45405(8) 0.0258(4) Uani 1 1 d . . . . .
C00K C 0.09778(8) 1.06080(16) 0.29024(8) 0.0240(4) Uani 1 1 d . . . . .
C00L C 0.34456(8) 0.30891(17) 0.70728(8) 0.0245(4) Uani 1 1 d . . . . .
C00M C 0.15162(8) 1.17630(17) 0.47676(8) 0.0249(4) Uani 1 1 d . . . . .
C00N C 0.09790(8) 1.02030(17) 0.45198(8) 0.0266(4) Uani 1 1 d . . . . .
C00O C 0.34850(8) 0.67710(18) 0.54194(8) 0.0258(4) Uani 1 1 d . . . . .
C00P C 0.43398(8) 0.37661(17) 0.73090(8) 0.0244(4) Uani 1 1 d . . . . .
C00Q C 0.18421(8) 0.67211(17) 0.25200(9) 0.0249(4) Uani 1 1 d . . . . .
C00R C 0.06375(8) 0.96578(16) 0.27667(8) 0.0236(4) Uani 1 1 d . . . . .
C00S C 0.31451(8) 0.57954(17) 0.53632(8) 0.0258(4) Uani 1 1 d . . . . .
C00T C 0.29916(8) 0.23512(17) 0.69872(9) 0.0265(4) Uani 1 1 d . . . . .
C00U C 0.40420(8) 0.64637(18) 0.55839(8) 0.0262(4) Uani 1 1 d . . . . .
C00V C 0.42374(8) 0.16989(17) 0.73259(9) 0.0238(4) Uani 1 1 d . . . . .
C00W C 0.19608(8) 0.82915(17) 0.32693(8) 0.0245(4) Uani 1 1 d . . . . .
C00X C 0.06585(8) 1.37664(19) 0.51219(9) 0.0282(4) Uani 1 1 d . . . . .
C00Y C 0.17428(8) 0.55630(17) 0.23986(9) 0.0271(4) Uani 1 1 d . . . . .
C00Z C 0.30844(7) 0.11375(17) 0.71368(9) 0.0253(4) Uani 1 1 d . . . . .
C010 C 0.39882(8) 0.47005(17) 0.71702(8) 0.0256(4) Uani 1 1 d . . . . .
C011 C 0.07364(8) 0.75971(16) 0.28374(9) 0.0238(4) Uani 1 1 d . . . . .
C012 C 0.17537(8) 1.28536(18) 0.48287(9) 0.0264(4) Uani 1 1 d . . . . .
C013 C 0.31517(7) 0.07943(17) 0.77372(9) 0.0255(4) Uani 1 1 d . . . . .
C014 C 0.40443(8) 0.52341(18) 0.56401(8) 0.0280(4) Uani 1 1 d . . . . .
C015 C 0.34967(8) 0.48588(18) 0.54908(9) 0.0279(4) Uani 1 1 d . . . . .
C016 C 0.43481(8) 0.87408(18) 0.49013(9) 0.0289(5) Uani 1 1 d . . . . .
C017 C 0.32521(8) 0.78591(18) 0.53274(9) 0.0274(4) Uani 1 1 d . . . . .
C018 C 0.32666(8) -0.03579(17) 0.78629(9) 0.0282(4) Uani 1 1 d . . . . .
C019 C 0.18831(8) 0.74766(19) 0.20421(9) 0.0303(5) Uani 1 1 d . . . . .
H019 H 0.195231 0.823458 0.211528 0.036 Uiso 1 1 calc R . . . .
C01A C 0.18982(8) 0.62851(17) 0.35618(9) 0.0264(4) Uani 1 1 d . . . . .
H01A H 0.195260 0.651542 0.395070 0.032 Uiso 1 1 calc R . . . .
C01B C 0.05287(8) 1.21654(18) 0.43904(9) 0.0273(4) Uani 1 1 d . . . . .
C01C C 0.18443(8) 1.07908(17) 0.49056(8) 0.0256(4) Uani 1 1 d . . . . .
C01D C 0.19250(8) 1.09842(17) 0.33557(9) 0.0274(4) Uani 1 1 d . . . . .
H01D H 0.185117 1.174741 0.330807 0.033 Uiso 1 1 calc R . . . .
C01E C 0.16696(8) 0.87021(18) 0.48264(9) 0.0279(4) Uani 1 1 d . . . . .
C01F C 0.08159(8) 1.17432(17) 0.28133(9) 0.0265(4) Uani 1 1 d . . . . .
C01G C 0.42320(8) 0.98932(19) 0.47677(10) 0.0308(5) Uani 1 1 d . . . . .
C01H C 0.15065(8) 0.98468(17) 0.47547(9) 0.0263(4) Uani 1 1 d . . . . .
C01I C 0.05936(8) 1.33941(18) 0.45272(9) 0.0260(4) Uani 1 1 d . . . . .
C01J C 0.31113(8) 0.15492(19) 0.82129(9) 0.0307(5) Uani 1 1 d . . . . .
H01J H 0.303488 0.230345 0.813673 0.037 Uiso 1 1 calc R . . . .
C01K C 0.05602(9) 0.94837(18) 0.43016(9) 0.0302(5) Uani 1 1 d . . . . .
H01K H 0.063350 0.871969 0.434641 0.036 Uiso 1 1 calc R . . . .
C01L C 0.41601(8) 0.58423(17) 0.71757(9) 0.0272(4) Uani 1 1 d . . . . .
C01M C 0.30016(9) 0.50196(19) 0.68245(9) 0.0301(5) Uani 1 1 d . . . . .
H01M H 0.307658 0.578683 0.683442 0.036 Uiso 1 1 calc R . . . .
C01N C 0.44080(8) 0.84090(18) 0.55045(9) 0.0281(4) Uani 1 1 d . . . . .
C01O C 0.33243(8) 0.37152(19) 0.54731(9) 0.0302(5) Uani 1 1 d . . . . .
C01P C 0.44997(8) 0.71996(19) 0.56595(9) 0.0300(5) Uani 1 1 d . . . . .
C01Q C 0.24364(9) 1.07092(18) 0.36327(9) 0.0314(5) Uani 1 1 d . . . . .
H01Q H 0.265109 1.131458 0.377153 0.038 Uiso 1 1 calc R . . . .
C01R C 0.05881(8) 1.41609(18) 0.40777(9) 0.0289(4) Uani 1 1 d . . . . .
H01R H 0.053018 1.391394 0.369198 0.035 Uiso 1 1 calc R . . . .
C01S C 0.17294(8) 0.47905(18) 0.28696(10) 0.0295(5) Uani 1 1 d . . . . .
H01S H 0.165969 0.403498 0.279004 0.035 Uiso 1 1 calc R . . . .
C01T C 0.31026(8) 0.03526(18) 0.66973(9) 0.0296(5) Uani 1 1 d . . . . .
H01T H 0.304138 0.057571 0.630795 0.036 Uiso 1 1 calc R . . . .
C01U C 0.07572(8) 1.49330(19) 0.52295(10) 0.0323(5) Uani 1 1 d . . . . .
C01V C 0.44861(9) 0.4529(2) 0.58245(9) 0.0323(5) Uani 1 1 d . . . . .
H01V H 0.440919 0.376250 0.581351 0.039 Uiso 1 1 calc R . . . .
C01W C 0.18166(8) 0.51324(18) 0.34361(10) 0.0302(5) Uani 1 1 d . . . . .
H01W H 0.182243 0.460946 0.373964 0.036 Uiso 1 1 calc R . . . .
C01X C 0.06684(8) 1.53144(19) 0.41897(10) 0.0334(5) Uani 1 1 d . . . . .
H01X H 0.065759 1.582329 0.387949 0.040 Uiso 1 1 calc R . . . .
C01Y C 0.24688(8) 0.86094(19) 0.35545(9) 0.0313(5) Uani 1 1 d . . . . .
H01Y H 0.271262 0.801616 0.364058 0.038 Uiso 1 1 calc R . . . .
C01Z C 0.26725(9) 0.96580(19) 0.37316(10) 0.0339(5) Uani 1 1 d . . . . .
H01Z H 0.301432 0.965284 0.394600 0.041 Uiso 1 1 calc R . . . .
C020 C 0.16630(9) 0.52181(19) 0.18062(10) 0.0340(5) Uani 1 1 d . . . . .
H020 H 0.158108 0.446930 0.172130 0.041 Uiso 1 1 calc R . . . .
C021 C 0.06261(8) 1.3038(2) 0.56106(9) 0.0350(5) Uani 1 1 d . . . . .
H021 H 0.055204 1.227875 0.554703 0.042 Uiso 1 1 calc R . . . .
C022 C 0.32123(9) -0.07834(19) 0.68272(10) 0.0350(5) Uani 1 1 d . . . . .
H022 H 0.322747 -0.130226 0.652337 0.042 Uiso 1 1 calc R . . . .
C023 C 0.32968(8) -0.11311(19) 0.73947(10) 0.0336(5) Uani 1 1 d . . . . .
H023 H 0.337498 -0.188333 0.747479 0.040 Uiso 1 1 calc R . . . .
C024 C 0.43982(9) 0.7978(2) 0.44307(9) 0.0343(5) Uani 1 1 d . . . . .
H024 H 0.447385 0.722498 0.451088 0.041 Uiso 1 1 calc R . . . .
C025 C 0.00481(9) 0.97549(19) 0.40262(10) 0.0350(5) Uani 1 1 d . . . . .
H025 H -0.016703 0.915030 0.388712 0.042 Uiso 1 1 calc R . . . .
C026 C 0.07618(8) 1.56862(19) 0.47496(11) 0.0349(5) Uani 1 1 d . . . . .
H026 H 0.082966 1.644596 0.481862 0.042 Uiso 1 1 calc R . . . .
C027 C 0.43813(8) 0.9200(2) 0.59394(9) 0.0331(5) Uani 1 1 d . . . . .
H027 H 0.443743 0.898356 0.633036 0.040 Uiso 1 1 calc R . . . .
C028 C 0.41905(9) 1.0669(2) 0.52320(10) 0.0357(5) Uani 1 1 d . . . . .
H028 H 0.410789 1.141763 0.514766 0.043 Uiso 1 1 calc R . . . .
C029 C 0.00198(9) 1.18540(19) 0.41053(10) 0.0341(5) Uani 1 1 d . . . . .
H029 H -0.022208 1.244978 0.401782 0.041 Uiso 1 1 calc R . . . .
C02A C 0.33485(9) -0.0692(2) 0.84582(10) 0.0367(5) Uani 1 1 d . . . . .
H02A H 0.343258 -0.143855 0.854639 0.044 Uiso 1 1 calc R . . . .
C02B C 0.18218(9) 0.7101(2) 0.14755(10) 0.0361(5) Uani 1 1 d . . . . .
H02B H 0.185815 0.760094 0.116657 0.043 Uiso 1 1 calc R . . . .
C02C C 0.42701(9) 1.0334(2) 0.58019(10) 0.0373(5) Uani 1 1 d . . . . .
H02C H 0.425076 1.085916 0.610234 0.045 Uiso 1 1 calc R . . . .
C02D C 0.24677(9) 0.4724(2) 0.66231(10) 0.0358(5) Uani 1 1 d . . . . .
H02D H 0.223718 0.531484 0.649583 0.043 Uiso 1 1 calc R . . . .
C02E C 0.24588(9) 0.2636(2) 0.67581(11) 0.0386(5) Uani 1 1 d . . . . .
H02E H 0.221414 0.203089 0.671321 0.046 Uiso 1 1 calc R . . . .
C02F C 0.31820(9) 0.1194(2) 0.87789(10) 0.0386(5) Uani 1 1 d . . . . .
H02F H 0.314797 0.170191 0.908473 0.046 Uiso 1 1 calc R . . . .
C02G C 0.50375(9) 0.6913(2) 0.58794(10) 0.0387(5) Uani 1 1 d . . . . .
H02G H 0.528538 0.751336 0.591560 0.046 Uiso 1 1 calc R . . . .
C02H C -0.01857(9) 1.0808(2) 0.39308(11) 0.0394(5) Uani 1 1 d . . . . .
H02H H -0.052931 1.081613 0.371982 0.047 Uiso 1 1 calc R . . . .
C02I C 0.41603(9) 1.0216(2) 0.41715(10) 0.0376(5) Uani 1 1 d . . . . .
H02I H 0.407409 1.095952 0.407853 0.045 Uiso 1 1 calc R . . . .
C02J C 0.50231(9) 0.4822(2) 0.60212(10) 0.0381(5) Uani 1 1 d . . . . .
H02J H 0.525292 0.423016 0.614907 0.046 Uiso 1 1 calc R . . . .
C02K C 0.52635(9) 0.5884(2) 0.60526(11) 0.0414(6) Uani 1 1 d . . . . .
H02K H 0.562880 0.590879 0.621299 0.050 Uiso 1 1 calc R . . . .
C02L C 0.33061(9) 0.0061(2) 0.89036(10) 0.0405(6) Uani 1 1 d . . . . .
H02L H 0.335959 -0.017520 0.929162 0.049 Uiso 1 1 calc R . . . .
C02M C 0.17044(9) 0.5966(2) 0.13571(10) 0.0388(5) Uani 1 1 d . . . . .
H02M H 0.165445 0.572151 0.097019 0.047 Uiso 1 1 calc R . . . .
C02N C 0.22299(9) 0.3660(2) 0.65858(12) 0.0424(6) Uani 1 1 d . . . . .
H02N H 0.186593 0.363180 0.642199 0.051 Uiso 1 1 calc R . . . .
C02O C 0.43372(10) 0.8331(2) 0.38620(10) 0.0414(6) Uani 1 1 d . . . . .
H02O H 0.437707 0.781862 0.355888 0.050 Uiso 1 1 calc R . . . .
C02P C 0.08499(9) 1.5294(2) 0.58187(11) 0.0444(6) Uani 1 1 d . . . . .
H02P H 0.093210 1.604585 0.589461 0.053 Uiso 1 1 calc R . . . .
C02Q C 0.42151(10) 0.9457(2) 0.37299(10) 0.0438(6) Uani 1 1 d . . . . .
H02Q H 0.417131 0.968851 0.334032 0.053 Uiso 1 1 calc R . . . .
C02R C 0.07010(10) 1.3426(3) 0.61710(10) 0.0471(7) Uani 1 1 d . . . . .
H02R H 0.067240 1.293556 0.648545 0.057 Uiso 1 1 calc R . . . .
C02S C 0.08216(10) 1.4568(3) 0.62756(11) 0.0509(7) Uani 1 1 d . . . . .
H02S H 0.088229 1.482617 0.665889 0.061 Uiso 1 1 calc R . . . .

loop_
_atom_site_aniso_label
_atom_site_aniso_U_11
_atom_site_aniso_U_22
_atom_site_aniso_U_33
_atom_site_aniso_U_23
_atom_site_aniso_U_13
_atom_site_aniso_U_12
N001 0.0280(9) 0.0133(8) 0.0416(10) -0.0002(7) -0.0094(7) 0.0004(7)
N002 0.0249(9) 0.0179(9) 0.0472(10) 0.0007(7) -0.0064(8) -0.0008(7)
N003 0.0252(9) 0.0217(9) 0.0423(10) 0.0022(7) -0.0055(7) -0.0007(7)
N004 0.0270(9) 0.0221(9) 0.0382(10) 0.0022(7) -0.0090(7) 0.0013(7)
N005 0.0313(9) 0.0255(10) 0.0397(10) 0.0004(8) -0.0072(8) -0.0002(8)
N006 0.0367(10) 0.0135(9) 0.0466(11) -0.0001(7) -0.0109(8) -0.0021(7)
N007 0.0227(8) 0.0208(10) 0.0504(11) -0.0009(8) -0.0046(7) 0.0005(7)
N008 0.0240(9) 0.0204(10) 0.0505(11) 0.0036(8) -0.0068(8) 0.0010(7)
N009 0.0223(9) 0.0260(10) 0.0516(11) 0.0037(8) -0.0066(8) -0.0010(8)
N00A 0.0288(9) 0.0249(11) 0.0506(11) 0.0036(8) -0.0024(8) 0.0021(8)
N00B 0.0231(9) 0.0286(11) 0.0512(11) -0.0007(8) -0.0052(8) 0.0003(8)
N00C 0.0320(10) 0.0297(11) 0.0534(12) -0.0001(9) -0.0070(8) 0.0039(8)
C00D 0.0232(9) 0.0166(10) 0.0271(9) -0.0004(7) -0.0014(7) 0.0010(7)
C00E 0.0249(10) 0.0161(10) 0.0277(10) 0.0038(7) -0.0027(8) 0.0001(8)
C00F 0.0287(10) 0.0174(10) 0.0255(9) 0.0039(8) -0.0009(8) -0.0033(8)
C00G 0.0266(10) 0.0235(11) 0.0246(9) -0.0011(8) 0.0007(8) 0.0039(8)
C00H 0.0261(10) 0.0168(10) 0.0257(9) 0.0042(7) -0.0004(7) -0.0028(8)
C00I 0.0177(9) 0.0222(10) 0.0324(10) 0.0049(8) -0.0002(7) 0.0011(7)
C00J 0.0249(10) 0.0251(11) 0.0271(10) 0.0056(8) -0.0012(8) -0.0030(8)
C00K 0.0305(10) 0.0111(9) 0.0297(10) 0.0025(7) -0.0033(8) -0.0014(8)
C00L 0.0241(10) 0.0242(11) 0.0250(9) -0.0026(8) -0.0011(7) 0.0039(8)
C00M 0.0237(10) 0.0226(10) 0.0278(10) 0.0037(8) -0.0020(8) -0.0011(8)
C00N 0.0286(10) 0.0251(11) 0.0257(10) 0.0061(8) -0.0009(8) -0.0025(8)
C00O 0.0237(10) 0.0282(11) 0.0252(10) -0.0022(8) -0.0015(7) 0.0017(8)
C00P 0.0249(10) 0.0216(10) 0.0266(10) -0.0009(8) -0.0006(8) 0.0012(8)
C00Q 0.0191(9) 0.0216(10) 0.0338(10) 0.0023(8) 0.0006(8) 0.0051(8)
C00R 0.0268(10) 0.0160(10) 0.0275(10) 0.0004(8) -0.0026(8) -0.0004(8)
C00S 0.0254(10) 0.0271(11) 0.0244(9) 0.0004(8) -0.0015(8) 0.0021(8)
C00T 0.0240(10) 0.0261(11) 0.0291(10) -0.0030(8) -0.0001(8) 0.0019(8)
C00U 0.0260(10) 0.0290(11) 0.0235(9) -0.0027(8) 0.0006(8) 0.0036(8)
C00V 0.0194(9) 0.0212(11) 0.0304(10) -0.0022(8) -0.0026(7) -0.0049(8)
C00W 0.0240(10) 0.0214(10) 0.0279(10) 0.0051(8) 0.0000(8) -0.0016(8)
C00X 0.0152(9) 0.0360(12) 0.0332(11) 0.0019(9) 0.0003(8) 0.0015(8)
C00Y 0.0183(9) 0.0253(11) 0.0377(11) 0.0010(9) 0.0005(8) 0.0037(8)
C00Z 0.0157(9) 0.0269(11) 0.0330(10) -0.0036(8) -0.0007(7) -0.0021(8)
C010 0.0278(10) 0.0215(10) 0.0273(10) -0.0003(8) -0.0001(8) 0.0025(8)
C011 0.0208(9) 0.0159(10) 0.0339(10) 0.0042(8) -0.0042(8) 0.0014(8)
C012 0.0195(9) 0.0281(12) 0.0310(10) 0.0052(8) -0.0039(8) 0.0030(9)
C013 0.0163(9) 0.0284(11) 0.0320(10) -0.0038(8) 0.0019(7) -0.0021(8)
C014 0.0274(10) 0.0327(12) 0.0239(10) -0.0026(8) 0.0010(8) 0.0047(9)
C015 0.0284(10) 0.0274(11) 0.0275(10) 0.0001(8) -0.0022(8) 0.0036(8)
C016 0.0188(9) 0.0345(12) 0.0334(11) -0.0069(9) 0.0021(8) -0.0067(8)
C017 0.0205(9) 0.0313(12) 0.0299(10) -0.0023(9) -0.0019(8) -0.0019(9)
C018 0.0180(9) 0.0256(11) 0.0411(12) -0.0003(9) 0.0021(8) -0.0043(8)
C019 0.0302(11) 0.0267(11) 0.0341(11) 0.0044(9) 0.0025(8) 0.0047(9)
C01A 0.0221(9) 0.0256(11) 0.0315(10) 0.0059(8) 0.0008(8) 0.0020(8)
C01B 0.0232(10) 0.0283(11) 0.0300(10) 0.0058(8) -0.0011(8) -0.0022(8)
C01C 0.0257(10) 0.0259(11) 0.0247(9) 0.0030(8) -0.0014(8) -0.0012(8)
C01D 0.0339(11) 0.0180(10) 0.0300(10) 0.0037(8) -0.0019(8) -0.0068(8)
C01E 0.0262(10) 0.0285(12) 0.0282(10) 0.0023(8) -0.0049(8) -0.0027(9)
C01F 0.0284(10) 0.0194(11) 0.0308(10) 0.0003(8) -0.0070(8) -0.0061(8)
C01G 0.0196(9) 0.0323(12) 0.0404(12) -0.0048(9) 0.0013(8) -0.0062(8)
C01H 0.0300(10) 0.0217(10) 0.0268(10) 0.0032(8) -0.0016(8) -0.0004(8)
C01I 0.0170(9) 0.0284(11) 0.0323(10) 0.0047(8) -0.0005(7) -0.0009(8)
C01J 0.0242(10) 0.0329(12) 0.0352(11) -0.0076(9) 0.0034(8) -0.0026(9)
C01K 0.0322(11) 0.0251(11) 0.0329(11) 0.0048(9) -0.0018(9) -0.0056(9)
C01L 0.0249(10) 0.0219(11) 0.0344(11) 0.0014(8) -0.0015(8) 0.0040(8)
C01M 0.0312(11) 0.0265(11) 0.0325(11) 0.0008(9) 0.0006(8) 0.0061(9)
C01N 0.0175(9) 0.0319(12) 0.0347(11) -0.0047(9) 0.0010(8) -0.0029(8)
C01O 0.0255(10) 0.0298(13) 0.0347(11) 0.0013(9) -0.0046(8) 0.0055(9)
C01P 0.0243(10) 0.0385(13) 0.0271(10) -0.0054(9) 0.0012(8) 0.0010(9)
C01Q 0.0317(11) 0.0255(11) 0.0361(11) 0.0043(9) -0.0048(9) -0.0142(9)
C01R 0.0223(10) 0.0320(12) 0.0324(11) 0.0060(9) 0.0005(8) 0.0016(8)
C01S 0.0218(10) 0.0190(10) 0.0478(13) 0.0020(9) 0.0023(9) 0.0026(8)
C01T 0.0231(10) 0.0339(12) 0.0316(11) -0.0072(9) 0.0002(8) -0.0038(9)
C01U 0.0161(9) 0.0354(12) 0.0453(12) -0.0060(10) 0.0002(8) 0.0036(8)
C01V 0.0323(11) 0.0338(12) 0.0305(11) -0.0023(9) -0.0006(8) 0.0087(9)
C01W 0.0241(10) 0.0257(11) 0.0411(12) 0.0113(9) 0.0048(8) 0.0018(8)
C01X 0.0238(10) 0.0286(12) 0.0481(13) 0.0124(10) 0.0062(9) 0.0017(9)
C01Y 0.0234(10) 0.0295(12) 0.0404(12) 0.0059(9) -0.0040(8) -0.0001(8)
C01Z 0.0259(10) 0.0323(12) 0.0424(12) 0.0049(10) -0.0072(9) -0.0069(9)
C020 0.0284(11) 0.0294(12) 0.0435(12) -0.0089(10) -0.0043(9) 0.0085(9)
C021 0.0233(10) 0.0468(14) 0.0351(11) 0.0072(10) 0.0025(8) 0.0035(9)
C022 0.0293(11) 0.0276(12) 0.0488(13) -0.0142(10) 0.0079(9) -0.0054(9)
C023 0.0257(10) 0.0239(11) 0.0514(13) -0.0035(10) 0.0044(9) -0.0023(9)
C024 0.0336(11) 0.0335(13) 0.0360(12) -0.0087(9) 0.0037(9) -0.0078(9)
C025 0.0305(11) 0.0320(12) 0.0415(12) 0.0044(10) -0.0059(9) -0.0109(9)
C026 0.0208(10) 0.0250(11) 0.0589(14) -0.0023(10) 0.0022(9) -0.0001(8)
C027 0.0235(10) 0.0439(14) 0.0319(11) -0.0102(10) 0.0007(8) -0.0040(9)
C028 0.0251(10) 0.0328(12) 0.0492(13) -0.0076(10) 0.0027(9) -0.0049(9)
C029 0.0242(10) 0.0322(12) 0.0447(12) 0.0061(10) -0.0064(9) 0.0000(9)
C02A 0.0251(10) 0.0366(13) 0.0480(13) 0.0110(10) -0.0009(9) -0.0069(9)
C02B 0.0387(12) 0.0370(13) 0.0325(11) 0.0052(10) 0.0018(9) 0.0122(10)
C02C 0.0290(11) 0.0374(13) 0.0459(13) -0.0160(10) 0.0064(9) -0.0033(9)
C02D 0.0287(11) 0.0354(13) 0.0425(12) 0.0025(10) -0.0034(9) 0.0115(9)
C02E 0.0238(11) 0.0344(13) 0.0567(14) 0.0010(11) -0.0062(10) -0.0015(9)
C02F 0.0324(11) 0.0516(15) 0.0321(11) -0.0069(10) 0.0045(9) -0.0071(11)
C02G 0.0241(11) 0.0424(14) 0.0491(13) -0.0037(11) -0.0027(9) 0.0006(10)
C02H 0.0257(11) 0.0413(14) 0.0496(14) 0.0049(11) -0.0107(10) -0.0067(10)
C02I 0.0314(11) 0.0362(13) 0.0448(13) 0.0047(10) -0.0023(9) -0.0105(10)
C02J 0.0281(11) 0.0461(14) 0.0396(12) -0.0009(10) -0.0016(9) 0.0140(10)
C02K 0.0232(11) 0.0494(15) 0.0506(14) -0.0037(11) -0.0057(10) 0.0062(10)
C02L 0.0334(12) 0.0547(16) 0.0331(12) 0.0072(11) -0.0001(9) -0.0134(11)
C02M 0.0374(12) 0.0465(15) 0.0320(11) -0.0061(10) -0.0021(9) 0.0130(11)
C02N 0.0231(11) 0.0411(14) 0.0615(15) 0.0023(12) -0.0102(10) 0.0043(10)
C02O 0.0475(14) 0.0427(14) 0.0341(12) -0.0081(10) 0.0039(10) -0.0134(11)
C02P 0.0267(11) 0.0530(16) 0.0524(15) -0.0189(13) -0.0066(10) 0.0109(11)
C02Q 0.0439(13) 0.0540(16) 0.0332(12) 0.0025(11) -0.0014(10) -0.0164(12)
C02R 0.0314(12) 0.079(2) 0.0307(12) 0.0070(12) 0.0033(9) 0.0153(12)
C02S 0.0356(13) 0.079(2) 0.0376(13) -0.0155(13) -0.0048(10) 0.0218(13)

loop_
_atom_type_symbol
_atom_type_description
_atom_type_scat_dispersion_real
_atom_type_scat_dispersion_imag
_atom_type_scat_source
C C 0.0181 0.0091 'International Tables Vol C Tables 4.2.6.8 and 6.1.1.4'
H H 0.0000 0.0000 'International Tables Vol C Tables 4.2.6.8 and 6.1.1.4'
N N 0.0311 0.0180 'International Tables Vol C Tables 4.2.6.8 and 6.1.1.4'

loop_
_geom_angle_atom_site_label_1
_geom_angle_atom_site_label_2
_geom_angle_atom_site_label_3
_geom_angle
_geom_angle_site_symmetry_1
_geom_angle_site_symmetry_3
_geom_angle_publ_flag
H00A N001 H00B 120.0 . . ?
C00R N001 H00A 120.0 . . ?
C00R N001 H00B 120.0 . . ?
H00C N002 H00D 120.0 . . ?
C00P N002 H00C 120.0 . . ?
C00P N002 H00D 120.0 . . ?
H00E N003 H00F 120.0 . . ?
C00S N003 H00E 120.0 . . ?
C00S N003 H00F 120.0 . . ?
H00G N004 H00H 120.0 . . ?
C01C N004 H00G 120.0 . . ?
C01C N004 H00H 120.0 . . ?
C00L C00D C00P 110.00(17) . . ?
C00L C00D C00V 129.00(18) . . ?
C00V C00D C00P 120.87(17) . . ?
C00H C00E C00R 110.28(17) . . ?
C00H C00E C011 129.11(17) . . ?
C011 C00E C00R 120.56(17) . . ?
C00K C00F C00H 107.05(16) . . ?
C01D C00F C00H 129.21(18) . . ?
C01D C00F C00K 123.71(18) . . ?
C010 C00G C00L 107.13(17) . . ?
C01M C00G C00L 128.16(19) . . ?
C01M C00G C010 124.68(19) . . ?
C00E C00H C00F 106.14(17) . . ?
C00W C00H C00E 126.72(18) . . ?
C00W C00H C00F 127.03(18) . . ?
C00Q C00I C00W 120.10(17) . . ?
C01A C00I C00Q 119.75(19) . . ?
C01A C00I C00W 120.14(18) . . ?
C00M C00J C00N 106.07(17) . . ?
C01B C00J C00M 126.61(19) . . ?
C01B C00J C00N 127.27(18) . . ?
C00F C00K C00R 109.57(17) . . ?
C00F C00K C01F 125.04(17) . . ?
C01F C00K C00R 125.39(18) . . ?
C00D C00L C00G 106.11(17) . . ?
C00T C00L C00D 126.19(19) . . ?
C00T C00L C00G 127.69(18) . . ?
C00J C00M C012 129.29(18) . . ?
C00J C00M C01C 110.12(18) . . ?
C012 C00M C01C 120.44(17) . . ?
C01H C00N C00J 106.93(17) . . ?
C01K C00N C00J 128.64(19) . . ?
C01K C00N C01H 124.4(2) . . ?
C00S C00O C017 120.84(17) . . ?
C00U C00O C00S 109.95(18) . . ?
C00U C00O C017 129.19(19) . . ?
N002 C00P C00D 125.30(18) . . ?
N002 C00P C010 127.77(19) . . ?
C010 C00P C00D 106.93(17) . . ?
C00Y C00Q C00I 118.34(18) . . ?
C019 C00Q C00I 122.88(19) . . ?
C019 C00Q C00Y 118.79(19) . . ?
N001 C00R C00E 126.13(18) . . ?
N001 C00R C00K 126.98(18) . . ?
C00K C00R C00E 106.89(16) . . ?
N003 C00S C00O 125.78(19) . . ?
N003 C00S C015 127.22(19) . . ?
C015 C00S C00O 107.00(17) . . ?
C00L C00T C00Z 117.87(17) . . ?
C02E C00T C00L 126.0(2) . . ?
C02E C00T C00Z 116.14(18) . . ?
C00O C00U C014 106.22(18) . . ?
C01P C00U C00O 126.2(2) . . ?
C01P C00U C014 127.60(19) . . ?
N007 C00V C00D 174.0(2) . . ?
C00H C00W C00I 118.15(17) . . ?
C01Y C00W C00H 125.77(19) . . ?
C01Y C00W C00I 116.06(18) . . ?
C01I C00X C01U 118.26(19) . . ?
C021 C00X C01I 123.3(2) . . ?
C021 C00X C01U 118.4(2) . . ?
C01S C00Y C00Q 119.46(19) . . ?
C020 C00Y C00Q 118.61(19) . . ?
C020 C00Y C01S 121.9(2) . . ?
C013 C00Z C00T 120.07(18) . . ?
C01T C00Z C00T 120.01(19) . . ?
C01T C00Z C013 119.9(2) . . ?
C00G C010 C00P 109.82(18) . . ?
C00G C010 C01L 124.82(18) . . ?
C01L C010 C00P 125.35(18) . . ?
N008 C011 C00E 174.4(2) . . ?
N009 C012 C00M 174.0(2) . . ?
C018 C013 C00Z 118.54(18) . . ?
C01J C013 C00Z 122.9(2) . . ?
C01J C013 C018 118.51(19) . . ?
C015 C014 C00U 107.19(18) . . ?
C01V C014 C00U 128.6(2) . . ?
C01V C014 C015 124.2(2) . . ?
C00S C015 C01O 125.29(19) . . ?
C014 C015 C00S 109.60(19) . . ?
C014 C015 C01O 125.11(19) . . ?
C01G C016 C01N 118.53(19) . . ?
C024 C016 C01G 118.5(2) . . ?
C024 C016 C01N 123.0(2) . . ?
N00B C017 C00O 174.5(2) . . ?
C023 C018 C013 119.5(2) . . ?
C023 C018 C02A 122.0(2) . . ?
C02A C018 C013 118.5(2) . . ?
C00Q C019 H019 119.7 . . ?
C02B C019 C00Q 120.6(2) . . ?
C02B C019 H019 119.7 . . ?
C00I C01A H01A 119.3 . . ?
C00I C01A C01W 121.4(2) . . ?
C01W C01A H01A 119.3 . . ?
C00J C01B C01I 118.40(17) . . ?
C029 C01B C00J 126.0(2) . . ?
C029 C01B C01I 115.57(18) . . ?
N004 C01C C00M 125.71(19) . . ?
N004 C01C C01H 127.48(19) . . ?
C01H C01C C00M 106.81(17) . . ?
C00F C01D H01D 116.2 . . ?
C01Q C01D C00F 127.66(19) . . ?
C01Q C01D H01D 116.2 . . ?
N005 C01E C01H 178.3(2) . . ?
N006 C01F C00K 178.3(2) . . ?
C028 C01G C016 119.2(2) . . ?
C028 C01G C02I 122.3(2) . . ?
C02I C01G C016 118.5(2) . . ?
C00N C01H C01C 110.02(18) . . ?
C00N C01H C01E 124.44(18) . . ?
C01C C01H C01E 125.54(18) . . ?
C00X C01I C01B 120.28(18) . . ?
C01R C01I C00X 120.0(2) . . ?
C01R C01I C01B 119.74(19) . . ?
C013 C01J H01J 119.3 . . ?
C02F C01J C013 121.3(2) . . ?
C02F C01J H01J 119.3 . . ?
C00N C01K H01K 115.7 . . ?
C025 C01K C00N 128.5(2) . . ?
C025 C01K H01K 115.7 . . ?
N00A C01L C010 179.2(2) . . ?
C00G C01M H01M 115.6 . . ?
C02D C01M C00G 128.8(2) . . ?
C02D C01M H01M 115.6 . . ?
C016 C01N C01P 119.88(18) . . ?
C027 C01N C016 120.0(2) . . ?
C027 C01N C01P 120.1(2) . . ?
N00C C01O C015 178.8(2) . . ?
C00U C01P C01N 117.83(18) . . ?
C02G C01P C00U 126.1(2) . . ?
C02G C01P C01N 116.08(19) . . ?
C01D C01Q H01Q 115.5 . . ?
C01Z C01Q C01D 129.02(19) . . ?
C01Z C01Q H01Q 115.5 . . ?
C01I C01R H01R 119.4 . . ?
C01I C01R C01X 121.2(2) . . ?
C01X C01R H01R 119.4 . . ?
C00Y C01S H01S 119.4 . . ?
C01W C01S C00Y 121.2(2) . . ?
C01W C01S H01S 119.4 . . ?
C00Z C01T H01T 119.5 . . ?
C00Z C01T C022 120.9(2) . . ?
C022 C01T H01T 119.5 . . ?
C026 C01U C00X 119.4(2) . . ?
C026 C01U C02P 122.3(2) . . ?
C02P C01U C00X 118.3(2) . . ?
C014 C01V H01V 115.8 . . ?
C02J C01V C014 128.5(2) . . ?
C02J C01V H01V 115.8 . . ?
C01A C01W H01W 120.1 . . ?
C01S C01W C01A 119.71(19) . . ?
C01S C01W H01W 120.1 . . ?
C01R C01X H01X 119.9 . . ?
C026 C01X C01R 120.1(2) . . ?
C026 C01X H01X 119.9 . . ?
C00W C01Y H01Y 114.4 . . ?
C01Z C01Y C00W 131.2(2) . . ?
C01Z C01Y H01Y 114.4 . . ?
C01Q C01Z C01Y 128.95(19) . . ?
C01Q C01Z H01Z 115.5 . . ?
C01Y C01Z H01Z 115.5 . . ?
C00Y C020 H020 119.5 . . ?
C02M C020 C00Y 121.1(2) . . ?
C02M C020 H020 119.5 . . ?
C00X C021 H021 119.3 . . ?
C02R C021 C00X 121.4(2) . . ?
C02R C021 H021 119.3 . . ?
C01T C022 H022 119.7 . . ?
C023 C022 C01T 120.5(2) . . ?
C023 C022 H022 119.7 . . ?
C018 C023 H023 119.7 . . ?
C022 C023 C018 120.5(2) . . ?
C022 C023 H023 119.7 . . ?
C016 C024 H024 119.5 . . ?
C02O C024 C016 121.0(2) . . ?
C02O C024 H024 119.5 . . ?
C01K C025 H025 115.8 . . ?
C02H C025 C01K 128.5(2) . . ?
C02H C025 H025 115.8 . . ?
C01U C026 H026 119.6 . . ?
C01X C026 C01U 120.9(2) . . ?
C01X C026 H026 119.6 . . ?
C01N C027 H027 119.6 . . ?
C01N C027 C02C 120.8(2) . . ?
C02C C027 H027 119.6 . . ?
C01G C028 H028 119.6 . . ?
C02C C028 C01G 120.8(2) . . ?
C02C C028 H028 119.6 . . ?
C01B C029 H029 114.5 . . ?
C02H C029 C01B 131.0(2) . . ?
C02H C029 H029 114.5 . . ?
C018 C02A H02A 119.4 . . ?
C02L C02A C018 121.2(2) . . ?
C02L C02A H02A 119.4 . . ?
C019 C02B H02B 119.8 . . ?
C019 C02B C02M 120.4(2) . . ?
C02M C02B H02B 119.8 . . ?
C027 C02C H02C 119.8 . . ?
C028 C02C C027 120.5(2) . . ?
C028 C02C H02C 119.8 . . ?
C01M C02D H02D 115.8 . . ?
C01M C02D C02N 128.5(2) . . ?
C02N C02D H02D 115.8 . . ?
C00T C02E H02E 114.3 . . ?
C02N C02E C00T 131.3(2) . . ?
C02N C02E H02E 114.3 . . ?
C01J C02F H02F 119.9 . . ?
C01J C02F C02L 120.3(2) . . ?
C02L C02F H02F 119.9 . . ?
C01P C02G H02G 114.6 . . ?
C02K C02G C01P 130.9(2) . . ?
C02K C02G H02G 114.6 . . ?
C025 C02H C029 129.2(2) . . ?
C025 C02H H02H 115.4 . . ?
C029 C02H H02H 115.4 . . ?
C01G C02I H02I 119.4 . . ?
C02Q C02I C01G 121.3(2) . . ?
C02Q C02I H02I 119.4 . . ?
C01V C02J H02J 115.8 . . ?
C01V C02J C02K 128.4(2) . . ?
C02K C02J H02J 115.8 . . ?
C02G C02K C02J 129.3(2) . . ?
C02G C02K H02K 115.3 . . ?
C02J C02K H02K 115.3 . . ?
C02A C02L C02F 120.2(2) . . ?
C02A C02L H02L 119.9 . . ?
C02F C02L H02L 119.9 . . ?
C020 C02M C02B 120.4(2) . . ?
C020 C02M H02M 119.8 . . ?
C02B C02M H02M 119.8 . . ?
C02D C02N H02N 115.5 . . ?
C02E C02N C02D 129.1(2) . . ?
C02E C02N H02N 115.5 . . ?
C024 C02O H02O 119.7 . . ?
C024 C02O C02Q 120.6(2) . . ?
C02Q C02O H02O 119.7 . . ?
C01U C02P H02P 119.2 . . ?
C02S C02P C01U 121.5(3) . . ?
C02S C02P H02P 119.2 . . ?
C02I C02Q C02O 120.1(2) . . ?
C02I C02Q H02Q 119.9 . . ?
C02O C02Q H02Q 119.9 . . ?
C021 C02R H02R 119.9 . . ?
C021 C02R C02S 120.1(2) . . ?
C02S C02R H02R 119.9 . . ?
C02P C02S C02R 120.2(2) . . ?
C02P C02S H02S 119.9 . . ?
C02R C02S H02S 119.9 . . ?

loop_
_geom_bond_atom_site_label_1
_geom_bond_atom_site_label_2
_geom_bond_distance
_geom_bond_site_symmetry_2
_geom_bond_publ_flag
N001 H00A 0.8600 . ?
N001 H00B 0.8600 . ?
N001 C00R 1.331(2) . ?
N002 H00C 0.8600 . ?
N002 H00D 0.8600 . ?
N002 C00P 1.332(2) . ?
N003 H00E 0.8600 . ?
N003 H00F 0.8600 . ?
N003 C00S 1.336(3) . ?
N004 H00G 0.8600 . ?
N004 H00H 0.8600 . ?
N004 C01C 1.333(3) . ?
N005 C01E 1.153(3) . ?
N006 C01F 1.155(3) . ?
N007 C00V 1.149(3) . ?
N008 C011 1.148(3) . ?
N009 C012 1.148(3) . ?
N00A C01L 1.151(3) . ?
N00B C017 1.147(3) . ?
N00C C01O 1.149(3) . ?
C00D C00L 1.415(3) . ?
C00D C00P 1.422(3) . ?
C00D C00V 1.419(3) . ?
C00E C00H 1.411(3) . ?
C00E C00R 1.422(3) . ?
C00E C011 1.418(3) . ?
C00F C00H 1.473(3) . ?
C00F C00K 1.416(3) . ?
C00F C01D 1.398(3) . ?
C00G C00L 1.476(3) . ?
C00G C010 1.407(3) . ?
C00G C01M 1.392(3) . ?
C00H C00W 1.410(3) . ?
C00I C00Q 1.433(3) . ?
C00I C00W 1.493(3) . ?
C00I C01A 1.373(3) . ?
C00J C00M 1.414(3) . ?
C00J C00N 1.477(3) . ?
C00J C01B 1.404(3) . ?
C00K C00R 1.418(3) . ?
C00K C01F 1.416(3) . ?
C00L C00T 1.403(3) . ?
C00M C012 1.420(3) . ?
C00M C01C 1.424(3) . ?
C00N C01H 1.410(3) . ?
C00N C01K 1.389(3) . ?
C00O C00S 1.419(3) . ?
C00O C00U 1.414(3) . ?
C00O C017 1.420(3) . ?
C00P C010 1.420(3) . ?
C00Q C00Y 1.422(3) . ?
C00Q C019 1.420(3) . ?
C00S C015 1.417(3) . ?
C00T C00Z 1.497(3) . ?
C00T C02E 1.394(3) . ?
C00U C014 1.468(3) . ?
C00U C01P 1.406(3) . ?
C00W C01Y 1.400(3) . ?
C00X C01I 1.426(3) . ?
C00X C01U 1.426(3) . ?
C00X C021 1.417(3) . ?
C00Y C01S 1.415(3) . ?
C00Y C020 1.414(3) . ?
C00Z C013 1.429(3) . ?
C00Z C01T 1.372(3) . ?
C010 C01L 1.419(3) . ?
C013 C018 1.424(3) . ?
C013 C01J 1.416(3) . ?
C014 C015 1.410(3) . ?
C014 C01V 1.397(3) . ?
C015 C01O 1.421(3) . ?
C016 C01G 1.428(3) . ?
C016 C01N 1.430(3) . ?
C016 C024 1.415(3) . ?
C018 C023 1.414(3) . ?
C018 C02A 1.417(3) . ?
C019 H019 0.9300 . ?
C019 C02B 1.367(3) . ?
C01A H01A 0.9300 . ?
C01A C01W 1.412(3) . ?
C01B C01I 1.500(3) . ?
C01B C029 1.399(3) . ?
C01C C01H 1.415(3) . ?
C01D H01D 0.9300 . ?
C01D C01Q 1.386(3) . ?
C01E C01H 1.423(3) . ?
C01G C028 1.412(3) . ?
C01G C02I 1.413(3) . ?
C01I C01R 1.371(3) . ?
C01J H01J 0.9300 . ?
C01J C02F 1.359(3) . ?
C01K H01K 0.9300 . ?
C01K C025 1.385(3) . ?
C01M H01M 0.9300 . ?
C01M C02D 1.380(3) . ?
C01N C01P 1.494(3) . ?
C01N C027 1.370(3) . ?
C01P C02G 1.399(3) . ?
C01Q H01Q 0.9300 . ?
C01Q C01Z 1.385(3) . ?
C01R H01R 0.9300 . ?
C01R C01X 1.407(3) . ?
C01S H01S 0.9300 . ?
C01S C01W 1.359(3) . ?
C01T H01T 0.9300 . ?
C01T C022 1.405(3) . ?
C01U C026 1.415(3) . ?
C01U C02P 1.415(3) . ?
C01V H01V 0.9300 . ?
C01V C02J 1.383(3) . ?
C01W H01W 0.9300 . ?
C01X H01X 0.9300 . ?
C01X C026 1.357(3) . ?
C01Y H01Y 0.9300 . ?
C01Y C01Z 1.391(3) . ?
C01Z H01Z 0.9300 . ?
C020 H020 0.9300 . ?
C020 C02M 1.364(3) . ?
C021 H021 0.9300 . ?
C021 C02R 1.361(3) . ?
C022 H022 0.9300 . ?
C022 C023 1.362(3) . ?
C023 H023 0.9300 . ?
C024 H024 0.9300 . ?
C024 C02O 1.363(3) . ?
C025 H025 0.9300 . ?
C025 C02H 1.385(3) . ?
C026 H026 0.9300 . ?
C027 H027 0.9300 . ?
C027 C02C 1.407(3) . ?
C028 H028 0.9300 . ?
C028 C02C 1.362(3) . ?
C029 H029 0.9300 . ?
C029 C02H 1.388(3) . ?
C02A H02A 0.9300 . ?
C02A C02L 1.362(3) . ?
C02B H02B 0.9300 . ?
C02B C02M 1.402(3) . ?
C02C H02C 0.9300 . ?
C02D H02D 0.9300 . ?
C02D C02N 1.389(3) . ?
C02E H02E 0.9300 . ?
C02E C02N 1.384(3) . ?
C02F H02F 0.9300 . ?
C02F C02L 1.405(4) . ?
C02G H02G 0.9300 . ?
C02G C02K 1.386(3) . ?
C02H H02H 0.9300 . ?
C02I H02I 0.9300 . ?
C02I C02Q 1.364(3) . ?
C02J H02J 0.9300 . ?
C02J C02K 1.389(4) . ?
C02K H02K 0.9300 . ?
C02L H02L 0.9300 . ?
C02M H02M 0.9300 . ?
C02N H02N 0.9300 . ?
C02O H02O 0.9300 . ?
C02O C02Q 1.401(4) . ?
C02P H02P 0.9300 . ?
C02P C02S 1.358(4) . ?
C02Q H02Q 0.9300 . ?
C02R H02R 0.9300 . ?
C02R C02S 1.405(4) . ?
C02S H02S 0.9300 . ?
